data_7056934
loop_
_publ_author_name
'J\"a\"askel\"ainen, Sirpa'
'Appiah, Nana Sakyibea'
'Koshevoy, Igor'
'Hirva, Pipsa'

_publ_section_title
;
 Impacts of the counter ions on 4,5-dicyano-1-methylimidazole silver
 coordination
;
_journal_issue 5
_journal_name_full 'New Journal of Chemistry'
_journal_page_first 3363
_journal_paper_doi 10.1039/C7NJ03763E
_journal_volume 42
_journal_year 2018
_chemical_formula_moiety 'C6 H4 Ag N5 O3'
_chemical_formula_sum 'C6 H4 Ag N5 O3'
_chemical_formula_weight 302.01
_space_group_crystal_system monoclinic
_space_group_IT_number 14
_space_group_name_Hall '-P 2ybc'
_space_group_name_H-M_alt 'P 1 21/c 1'
_symmetry_space_group_name_Hall '-P 2ybc'
_symmetry_space_group_name_H-M 'P 1 21/c 1'
_atom_sites_solution_hydrogens geom
_audit_creation_method SHELXL-2014/7
_audit_update_record
;
2017-09-27 deposited with the CCDC.
2018-01-24 downloaded from the CCDC.
;
_cell_angle_alpha 90
_cell_angle_beta 93.1060(10)
_cell_angle_gamma 90
_cell_formula_units_Z 4
_cell_length_a 5.8782(2)
_cell_length_b 8.5137(3)
_cell_length_c 17.6073(6)
_cell_measurement_reflns_used 7925
_cell_measurement_temperature 120(2)
_cell_measurement_theta_max 29.98
_cell_measurement_theta_min 2.32
_cell_volume 879.87(5)
_computing_cell_refinement 'SAINT (Bruker AXS, 2009)'
_computing_data_collection 'APEX2 (Bruker AXS, 2010)'
_computing_data_reduction 'SAINT (Bruker AXS, 2009)'
_computing_molecular_graphics 'Diamond v.4.03 (Brandenburg, 2014)'
_computing_publication_material 'SHELXL-2014 (Sheldrick, 2014)'
_computing_structure_refinement 'SHELXL-2014/7 (Sheldrick, 2014)'
_computing_structure_solution 'SHELXS-2014 (Sheldrick, 2014)'
_diffrn_ambient_temperature 120(2)
_diffrn_detector_area_resol_mean 16
_diffrn_measured_fraction_theta_full 1.000
_diffrn_measured_fraction_theta_max 1.000
_diffrn_measurement_device '62mm x 62mm CCD camera on \k-goniostat'
_diffrn_measurement_device_type 'Bruker KAPPA APEX II DUO CCD'
_diffrn_measurement_method '\f scans and \w scans with \k offset'
_diffrn_radiation_monochromator 'curved graphite crystal'
_diffrn_radiation_source 'fine-focus sealed tube'
_diffrn_radiation_type MoK\a
_diffrn_radiation_wavelength 0.71073
_diffrn_reflns_av_R_equivalents 0.0185
_diffrn_reflns_av_unetI/netI 0.0144
_diffrn_reflns_Laue_measured_fraction_full 1.000
_diffrn_reflns_Laue_measured_fraction_max 1.000
_diffrn_reflns_limit_h_max 8
_diffrn_reflns_limit_h_min -8
_diffrn_reflns_limit_k_max 11
_diffrn_reflns_limit_k_min -11
_diffrn_reflns_limit_l_max 24
_diffrn_reflns_limit_l_min -24
_diffrn_reflns_number 12410
_diffrn_reflns_point_group_measured_fraction_full 1.000
_diffrn_reflns_point_group_measured_fraction_max 1.000
_diffrn_reflns_theta_full 25.242
_diffrn_reflns_theta_max 29.995
_diffrn_reflns_theta_min 2.317
_exptl_absorpt_coefficient_mu 2.285
_exptl_absorpt_correction_T_max 0.918
_exptl_absorpt_correction_T_min 0.804
_exptl_absorpt_correction_type multi-scan
_exptl_absorpt_process_details 'SADABS (Sheldrick, 2008)'
_exptl_crystal_colour colourless
_exptl_crystal_density_diffrn 2.280
_exptl_crystal_description needle
_exptl_crystal_F_000 584
_exptl_crystal_size_max 0.100
_exptl_crystal_size_mid 0.064
_exptl_crystal_size_min 0.038
_refine_diff_density_max 0.963
_refine_diff_density_min -0.714
_refine_diff_density_rms 0.082
_refine_ls_extinction_method none
_refine_ls_goodness_of_fit_ref 1.061
_refine_ls_hydrogen_treatment constr
_refine_ls_matrix_type full
_refine_ls_number_parameters 137
_refine_ls_number_reflns 2571
_refine_ls_number_restraints 0
_refine_ls_restrained_S_all 1.061
_refine_ls_R_factor_all 0.0228
_refine_ls_R_factor_gt 0.0194
_refine_ls_shift/su_max 0.001
_refine_ls_shift/su_mean 0.000
_refine_ls_structure_factor_coef Fsqd
_refine_ls_weighting_details 'w=1/[\s^2^(Fo^2^)+(0.0178P)^2^+0.9879P] where P=(Fo^2^+2Fc^2^)/3'
_refine_ls_weighting_scheme calc
_refine_ls_wR_factor_gt 0.0431
_refine_ls_wR_factor_ref 0.0444
_reflns_Friedel_coverage 0.000
_reflns_number_gt 2363
_reflns_number_total 2571
_reflns_threshold_expression 'I > 2\s(I)'
_cod_data_source_file c7nj03763e2.cif
_cod_data_source_block 2
_cod_depositor_comments 'Adding full bibliography for 7056932--7056934.cif.'
_cod_database_code 7056934
_shelx_shelxl_version_number 2014/7
_shelx_space_group_comment
;
The symmetry employed for this shelxl refinement is uniquely defined
by the following loop, which should always be used as a source of
symmetry information in preference to the above space-group names.
They are only intended as comments.
;
_shelx_estimated_absorpt_t_min 0.804
_shelx_estimated_absorpt_t_max 0.918

loop_
_space_group_symop_operation_xyz
'x, y, z'
'-x, y+1/2, -z+1/2'
'-x, -y, -z'
'x, -y-1/2, z-1/2'

loop_
_atom_site_label
_atom_site_type_symbol
_atom_site_fract_x
_atom_site_fract_y
_atom_site_fract_z
_atom_site_U_iso_or_equiv
_atom_site_adp_type
_atom_site_occupancy
_atom_site_site_symmetry_order
_atom_site_calc_flag
_atom_site_refinement_flags_posn
_atom_site_refinement_flags_adp
C1 C 0.1382(3) 0.6485(2) 0.84123(10) 0.0157(3) Uani 1 1 d . .
H5 H 0.1792 0.6133 0.7926 0.019 Uiso 1 1 calc R U
C2 C 0.1374(3) 0.7731(2) 0.94704(9) 0.0145(3) Uani 1 1 d . .
C3 C 0.2099(3) 0.8783(2) 1.00677(10) 0.0165(3) Uani 1 1 d . .
C4 C -0.0475(3) 0.6733(2) 0.94494(9) 0.0139(3) Uani 1 1 d . .
C5 C -0.2182(3) 0.6519(2) 0.99826(10) 0.0161(3) Uani 1 1 d . .
C6 C -0.1996(3) 0.4682(2) 0.85061(10) 0.0175(3) Uani 1 1 d . .
H6A H -0.1651 0.4372 0.7989 0.026 Uiso 1 1 calc R U
H6B H -0.3569 0.5062 0.8507 0.026 Uiso 1 1 calc R U
H6C H -0.1810 0.3773 0.8846 0.026 Uiso 1 1 calc R U
N1 N 0.2524(2) 0.75731(17) 0.88180(8) 0.0156(3) Uani 1 1 d . .
N3 N -0.3528(3) 0.6366(2) 1.04255(9) 0.0237(3) Uani 1 1 d . .
N2 N 0.7325(3) 1.03866(19) 0.94510(9) 0.0212(3) Uani 1 1 d . .
N4 N -0.0430(2) 0.59395(16) 0.87716(8) 0.0135(3) Uani 1 1 d . .
N5 N 0.2934(3) 1.22431(18) 0.78459(8) 0.0171(3) Uani 1 1 d . .
O1 O 0.7788(2) 0.84520(15) 0.75085(8) 0.0216(3) Uani 1 1 d . .
O2 O 0.4987(2) 1.18394(16) 0.77986(8) 0.0228(3) Uani 1 1 d . .
O3 O 0.1630(2) 1.14453(17) 0.82204(8) 0.0247(3) Uani 1 1 d . .
Ag1 Ag 0.52114(2) 0.92637(2) 0.84383(2) 0.01822(5) Uani 1 1 d . .

loop_
_atom_site_aniso_label
_atom_site_aniso_U_11
_atom_site_aniso_U_22
_atom_site_aniso_U_33
_atom_site_aniso_U_23
_atom_site_aniso_U_13
_atom_site_aniso_U_12
C1 0.0164(8) 0.0144(8) 0.0166(7) -0.0005(6) 0.0015(6) -0.0010(6)
C2 0.0150(7) 0.0120(7) 0.0166(7) -0.0007(6) 0.0009(6) 0.0011(6)
C3 0.0145(8) 0.0148(7) 0.0200(8) 0.0002(6) 0.0007(6) 0.0008(6)
C4 0.0145(7) 0.0127(7) 0.0146(7) -0.0007(6) 0.0003(6) 0.0024(6)
C5 0.0164(8) 0.0144(8) 0.0173(7) -0.0015(6) -0.0009(6) 0.0002(6)
C6 0.0175(8) 0.0173(8) 0.0176(8) -0.0018(6) -0.0006(6) -0.0050(6)
N1 0.0159(7) 0.0138(7) 0.0170(6) -0.0010(5) 0.0013(5) -0.0011(5)
N3 0.0222(8) 0.0256(8) 0.0235(8) -0.0019(6) 0.0048(6) -0.0012(7)
N2 0.0196(7) 0.0209(8) 0.0228(8) -0.0031(6) -0.0013(6) 0.0009(6)
N4 0.0134(6) 0.0124(6) 0.0146(6) -0.0002(5) 0.0003(5) 0.0001(5)
N5 0.0212(7) 0.0139(6) 0.0162(6) -0.0041(5) 0.0011(5) -0.0007(6)
O1 0.0253(7) 0.0155(6) 0.0244(6) -0.0028(5) 0.0045(5) -0.0046(5)
O2 0.0191(6) 0.0221(7) 0.0274(7) 0.0000(5) 0.0034(5) 0.0047(5)
O3 0.0267(7) 0.0218(7) 0.0260(7) 0.0038(5) 0.0056(5) -0.0052(6)
Ag1 0.02009(7) 0.01586(7) 0.01868(7) 0.00041(5) 0.00086(5) -0.00391(5)

loop_
_atom_type_symbol
_atom_type_description
_atom_type_scat_dispersion_real
_atom_type_scat_dispersion_imag
_atom_type_scat_source
C C 0.0033 0.0016 'International Tables Vol C Tables 4.2.6.8 and 6.1.1.4'
H H 0.0000 0.0000 'International Tables Vol C Tables 4.2.6.8 and 6.1.1.4'
N N 0.0061 0.0033 'International Tables Vol C Tables 4.2.6.8 and 6.1.1.4'
O O 0.0106 0.0060 'International Tables Vol C Tables 4.2.6.8 and 6.1.1.4'
Ag Ag -0.8971 1.1015 'International Tables Vol C Tables 4.2.6.8 and 6.1.1.4'

loop_
_geom_angle_atom_site_label_1
_geom_angle_atom_site_label_2
_geom_angle_atom_site_label_3
_geom_angle
_geom_angle_site_symmetry_1
_geom_angle_site_symmetry_3
N1 C1 N4 112.11(15) . .
N1 C1 H5 123.9 . .
N4 C1 H5 123.9 . .
N1 C2 C4 109.96(15) . .
N1 C2 C3 122.49(16) . .
C4 C2 C3 127.55(16) . .
N2 C3 C2 179.4(2) 3_677 .
N4 C4 C2 105.91(15) . .
N4 C4 C5 123.92(15) . .
C2 C4 C5 130.15(16) . .
N3 C5 C4 178.37(19) . .
N4 C6 H6A 109.5 . .
N4 C6 H6B 109.5 . .
H6A C6 H6B 109.5 . .
N4 C6 H6C 109.5 . .
H6A C6 H6C 109.5 . .
H6B C6 H6C 109.5 . .
C1 N1 C2 105.11(14) . .
C1 N1 Ag1 128.64(12) . .
C2 N1 Ag1 124.67(11) . .
C3 N2 Ag1 161.82(15) 3_677 .
C1 N4 C4 106.91(14) . .
C1 N4 C6 126.67(14) . .
C4 N4 C6 126.36(15) . .
O3 N5 O2 120.44(16) . .
O3 N5 O1 120.48(15) . 2_656
O2 N5 O1 119.06(15) . 2_656
N5 O1 Ag1 111.38(11) 2_646 .
N5 O2 Ag1 103.87(11) . .
N1 Ag1 N2 112.80(6) . .
N1 Ag1 O1 119.75(5) . .
N2 Ag1 O1 108.19(5) . .
N1 Ag1 O2 132.79(5) . .
N2 Ag1 O2 89.87(5) . .
O1 Ag1 O2 87.96(5) . .

loop_
_geom_bond_atom_site_label_1
_geom_bond_atom_site_label_2
_geom_bond_distance
_geom_bond_site_symmetry_2
C1 N1 1.329(2) .
C1 N4 1.350(2) .
C1 H5 0.9500 .
C2 N1 1.371(2) .
C2 C4 1.378(2) .
C2 C3 1.429(2) .
C3 N2 1.141(2) 3_677
C4 N4 1.373(2) .
C4 C5 1.422(2) .
C5 N3 1.148(2) .
C6 N4 1.472(2) .
C6 H6A 0.9800 .
C6 H6B 0.9800 .
C6 H6C 0.9800 .
N1 Ag1 2.2645(14) .
N2 C3 1.141(2) 3_677
N2 Ag1 2.3230(16) .
N5 O3 1.240(2) .
N5 O2 1.262(2) .
N5 O1 1.265(2) 2_656
O1 N5 1.265(2) 2_646
O1 Ag1 2.3918(14) .
O2 Ag1 2.4654(14) .

loop_
_geom_torsion_atom_site_label_1
_geom_torsion_atom_site_label_2
_geom_torsion_atom_site_label_3
_geom_torsion_atom_site_label_4
_geom_torsion
_geom_torsion_site_symmetry_1
N1 C2 C4 N4 0.65(19) .
C3 C2 C4 N4 -178.51(16) .
N1 C2 C4 C5 -178.05(17) .
C3 C2 C4 C5 2.8(3) .
N4 C1 N1 C2 -0.14(19) .
N4 C1 N1 Ag1 -166.11(11) .
C4 C2 N1 C1 -0.33(19) .
C3 C2 N1 C1 178.88(16) .
C4 C2 N1 Ag1 166.36(11) .
C3 C2 N1 Ag1 -14.4(2) .
N1 C1 N4 C4 0.54(19) .
N1 C1 N4 C6 -176.80(15) .
C2 C4 N4 C1 -0.71(18) .
C5 C4 N4 C1 178.10(16) .
C2 C4 N4 C6 176.64(15) .
C5 C4 N4 C6 -4.6(3) .
O3 N5 O2 Ag1 6.18(18) .
O1 N5 O2 Ag1 -172.19(12) 2_656
